data_1540095
loop_
_publ_author_name
'Hoffmann, R.'
'Hoppe, R.'
'Schaefer, W.'

_publ_section_title
;
 Neutronenbeugung an Li2 Cu O2
;
_journal_name_full 'Zeitschrift fuer Anorganische und Allgemeine Chemie'
_journal_page_first 18
_journal_page_last 26
_journal_volume 578
_journal_year 1989
_chemical_formula_sum 'Cu Li2 O2'
_chemical_name_systematic 'Li2 Cu O2'
_space_group_IT_number 71
_symmetry_space_group_name_Hall '-I 2 2'
_symmetry_space_group_name_H-M 'I m m m'
_cell_angle_alpha 90
_cell_angle_beta 90
_cell_angle_gamma 90
_cell_formula_units_Z 2
_cell_length_a 3.6322
_cell_length_b 2.8405
_cell_length_c 9.324
_cell_volume 96.198
_citation_journal_id_ASTM ZAACAB
_cod_data_source_file Hoffmann_ZAACAB_1989_1917.cif
_cod_data_source_block Cu1Li2O2
_cod_original_cell_volume 96.19818
_cod_original_formula_sum 'Cu1 Li2 O2'
_cod_database_code 1540095

loop_
_symmetry_equiv_pos_as_xyz
x,y,z
-x,-y,z
x,-y,-z
-x,y,-z
-x,-y,-z
x,y,-z
-x,y,z
x,-y,z
x+1/2,y+1/2,z+1/2
-x+1/2,-y+1/2,z+1/2
x+1/2,-y+1/2,-z+1/2
-x+1/2,y+1/2,-z+1/2
-x+1/2,-y+1/2,-z+1/2
x+1/2,y+1/2,-z+1/2
-x+1/2,y+1/2,z+1/2
x+1/2,-y+1/2,z+1/2

loop_
_atom_site_label
_atom_site_type_symbol
_atom_site_fract_x
_atom_site_fract_y
_atom_site_fract_z
_atom_site_occupancy
_atom_site_U_iso_or_equiv
Li1 Li+1 0 0 0.7187 1 0.0
O1 O-2 0.5 0 0.6427 1 0.0
Cu1 Cu+2 0 0 0 1 0.0
